data_4505440
loop_
_publ_author_name
'MacDonald, John C.'
'Luo, Tzy-Jiun M.'
'Palmore, G. Tayhas R.'

_publ_section_title
;
 Supramolecular Behavior of an Isomorphous Series of Five
 Bis(2-methylimidazolium 2,6-dicarboxypyridine) M(II) Complexes
;
_journal_issue 6
_journal_name_full 'Crystal Growth &amp; Design'
_journal_page_first 1203
_journal_paper_doi 10.1021/cg049974j
_journal_volume 4
_journal_year 2004
_chemical_formula_sum 'C22 H20 Cu N6 O8'
_chemical_formula_weight 559.98
_chemical_name_systematic
; 
 Bis(imidazolium 2,6-dicaroboxypyridine) Cu(II)
;
_space_group_IT_number 13
_symmetry_cell_setting monoclinic
_symmetry_space_group_name_Hall '-P 2yac'
_symmetry_space_group_name_H-M 'P 1 2/n 1'
_atom_sites_solution_hydrogens geom
_atom_sites_solution_primary direct
_atom_sites_solution_secondary difmap
_audit_creation_method SHELXL-97
_cell_angle_alpha 90.00
_cell_angle_beta 117.1960(10)
_cell_angle_gamma 90.00
_cell_formula_units_Z 2
_cell_length_a 13.0714(7)
_cell_length_b 8.2440(3)
_cell_length_c 11.9058(5)
_cell_measurement_temperature 90(2)
_cell_volume 1141.14(9)
_computing_cell_refinement 'Bruker SAINT'
_computing_data_collection 'Bruker SMART'
_computing_data_reduction 'Bruker SAINT'
_computing_molecular_graphics 'SHELXTL 5.03, XP (Sheldrick, 1994)'
_computing_publication_material 'SHELX-97 (Sheldrick, 1997)'
_computing_structure_refinement 'SHELXL-97 (Sheldrick, 1997)'
_computing_structure_solution 'SHELXS-97 (Sheldrick, 1990)'
_diffrn_ambient_temperature 90(2)
_diffrn_measured_fraction_theta_full 0.969
_diffrn_measured_fraction_theta_max 0.969
_diffrn_measurement_device_type 'Bruker SMART 1000'
_diffrn_radiation_monochromator graphite
_diffrn_radiation_source 'fine-focus sealed tube'
_diffrn_radiation_type MoK\a
_diffrn_radiation_wavelength 0.71073
_diffrn_reflns_av_R_equivalents 0.0000
_diffrn_reflns_av_sigmaI/netI 0.0108
_diffrn_reflns_limit_h_max 16
_diffrn_reflns_limit_h_min -19
_diffrn_reflns_limit_k_max 12
_diffrn_reflns_limit_k_min 0
_diffrn_reflns_limit_l_max 17
_diffrn_reflns_limit_l_min 0
_diffrn_reflns_number 3679
_diffrn_reflns_theta_full 31.46
_diffrn_reflns_theta_max 31.46
_diffrn_reflns_theta_min 1.92
_exptl_absorpt_coefficient_mu 1.021
_exptl_absorpt_correction_T_max 0.7102
_exptl_absorpt_correction_T_min 0.6856
_exptl_crystal_colour blue
_exptl_crystal_density_diffrn 1.630
_exptl_crystal_density_method 'not measured'
_exptl_crystal_F_000 574
_exptl_crystal_size_max 0.40
_exptl_crystal_size_mid 0.36
_exptl_crystal_size_min 0.36
_refine_diff_density_max 0.481
_refine_diff_density_min -0.389
_refine_diff_density_rms 0.060
_refine_ls_extinction_method none
_refine_ls_goodness_of_fit_ref 1.078
_refine_ls_hydrogen_treatment mixed
_refine_ls_matrix_type full
_refine_ls_number_parameters 208
_refine_ls_number_reflns 3679
_refine_ls_number_restraints 0
_refine_ls_restrained_S_all 1.078
_refine_ls_R_factor_all 0.0256
_refine_ls_R_factor_gt 0.0243
_refine_ls_shift/su_max 0.001
_refine_ls_shift/su_mean 0.000
_refine_ls_structure_factor_coef Fsqd
_refine_ls_weighting_details 'calc w=1/[\s^2^(Fo^2^)+(0.0502P)^2^+0.2706P] where P=(Fo^2^+2Fc^2^)/3'
_refine_ls_weighting_scheme calc
_refine_ls_wR_factor_gt 0.0755
_refine_ls_wR_factor_ref 0.0764
_reflns_number_gt 3472
_reflns_number_total 3679
_reflns_threshold_expression >2sigma(I)
_cod_data_source_file cg049974jsi20040607_051326.cif
_cod_data_source_block tl15f-new
_cod_original_sg_symbol_H-M P2/n
_cod_database_code 4505440

loop_
_symmetry_equiv_pos_as_xyz
'x, y, z'
'-x+1/2, y, -z+1/2'
'-x, -y, -z'
'x-1/2, -y, z-1/2'

loop_
_atom_site_label
_atom_site_type_symbol
_atom_site_fract_x
_atom_site_fract_y
_atom_site_fract_z
_atom_site_U_iso_or_equiv
_atom_site_adp_type
_atom_site_occupancy
_atom_site_symmetry_multiplicity
_atom_site_calc_flag
_atom_site_refinement_flags
Cu1 Cu 0.7500 0.709071(19) 0.7500 0.01277(6) Uani 1 2 d S
C1 C 0.98715(8) 0.62731(11) 0.87108(9) 0.01256(16) Uani 1 1 d .
C2 C 1.10069(9) 0.63102(12) 0.96407(9) 0.01506(17) Uani 1 1 d .
H2 H 1.1589(14) 0.571(2) 0.9528(15) 0.022(4) Uiso 1 1 d .
C3 C 1.12838(9) 0.72385(12) 1.07217(10) 0.01563(18) Uani 1 1 d .
H3 H 1.2038(15) 0.7267(19) 1.1359(16) 0.021(4) Uiso 1 1 d .
C4 C 1.04251(9) 0.81031(12) 1.08498(9) 0.01500(17) Uani 1 1 d .
H4 H 1.0569(13) 0.8746(18) 1.1561(14) 0.018(3) Uiso 1 1 d .
C5 C 0.93074(9) 0.80355(11) 0.98696(9) 0.01292(17) Uani 1 1 d .
C6 C 0.82834(8) 0.89325(11) 0.98546(9) 0.01368(17) Uani 1 1 d .
O6A O 0.73568(6) 0.88372(9) 0.88047(7) 0.01617(14) Uani 1 1 d .
O6B O 0.84110(7) 0.96508(9) 1.08210(7) 0.01819(15) Uani 1 1 d .
C7 C 0.55827(8) 0.52616(11) 0.74870(9) 0.01337(17) Uani 1 1 d .
O7A O 0.66609(6) 0.53045(9) 0.81771(7) 0.01651(14) Uani 1 1 d .
O7B O 0.48663(7) 0.44694(10) 0.76903(7) 0.01806(15) Uani 1 1 d .
C8 C 0.43708(9) 0.26550(12) 0.99225(9) 0.01365(17) Uani 1 1 d .
C9 C 0.57073(9) 0.11416(13) 1.14159(10) 0.01715(18) Uani 1 1 d .
H9 H 0.6022(13) 0.0480(19) 1.2119(15) 0.020(4) Uiso 1 1 d .
C10 C 0.61684(9) 0.17748(14) 1.06953(10) 0.01833(19) Uani 1 1 d .
H10 H 0.6879(15) 0.162(2) 1.0748(16) 0.025(4) Uiso 1 1 d .
C11 C 0.32777(9) 0.35108(14) 0.91402(10) 0.01894(19) Uani 1 1 d .
H11A H 0.3066(16) 0.418(2) 0.9666(17) 0.032(4) Uiso 1 1 d .
H11B H 0.2677(17) 0.274(2) 0.8688(19) 0.031(5) Uiso 1 1 d .
H11C H 0.3400(15) 0.422(2) 0.8556(16) 0.026(4) Uiso 1 1 d .
N1 N 0.90602(7) 0.71367(9) 0.88388(8) 0.01194(15) Uani 1 1 d .
N2 N 0.45837(8) 0.17068(11) 1.09139(8) 0.01465(15) Uani 1 1 d .
H2N H 0.4076(14) 0.145(2) 1.1146(15) 0.023(4) Uiso 1 1 d .
N3 N 0.53207(8) 0.27166(11) 0.97708(9) 0.01549(16) Uani 1 1 d .
H3N H 0.5371(15) 0.323(2) 0.9206(17) 0.025(4) Uiso 1 1 d .

loop_
_atom_site_aniso_label
_atom_site_aniso_U_11
_atom_site_aniso_U_22
_atom_site_aniso_U_33
_atom_site_aniso_U_23
_atom_site_aniso_U_13
_atom_site_aniso_U_12
Cu1 0.01246(9) 0.01384(9) 0.01412(9) 0.000 0.00791(7) 0.000
C1 0.0140(4) 0.0122(4) 0.0134(4) -0.0001(3) 0.0079(3) 0.0007(3)
C2 0.0140(4) 0.0153(4) 0.0170(4) 0.0006(3) 0.0081(3) 0.0017(3)
C3 0.0139(4) 0.0169(4) 0.0146(4) 0.0002(3) 0.0052(3) 0.0000(3)
C4 0.0173(4) 0.0142(4) 0.0141(4) -0.0008(3) 0.0076(3) -0.0007(3)
C5 0.0153(4) 0.0119(4) 0.0143(4) -0.0003(3) 0.0092(3) -0.0002(3)
C6 0.0149(4) 0.0128(4) 0.0161(4) -0.0009(3) 0.0095(3) -0.0007(3)
O6A 0.0133(3) 0.0209(3) 0.0152(3) -0.0020(3) 0.0073(3) -0.0006(3)
O6B 0.0200(3) 0.0200(3) 0.0172(3) -0.0044(3) 0.0109(3) 0.0006(3)
C7 0.0152(4) 0.0131(4) 0.0135(4) 0.0000(3) 0.0081(3) 0.0004(3)
O7A 0.0135(3) 0.0206(3) 0.0150(3) 0.0004(3) 0.0061(3) 0.0011(3)
O7B 0.0184(3) 0.0198(3) 0.0185(3) 0.0041(3) 0.0106(3) -0.0023(3)
C8 0.0144(4) 0.0147(4) 0.0131(4) 0.0005(3) 0.0074(3) 0.0007(3)
C9 0.0167(4) 0.0180(4) 0.0163(4) 0.0031(3) 0.0071(4) 0.0033(3)
C10 0.0143(4) 0.0205(4) 0.0206(5) 0.0034(4) 0.0084(4) 0.0032(4)
C11 0.0162(4) 0.0235(5) 0.0165(4) 0.0046(4) 0.0069(4) 0.0047(4)
N1 0.0129(4) 0.0121(3) 0.0129(4) -0.0004(2) 0.0077(3) -0.0001(3)
N2 0.0153(4) 0.0166(4) 0.0140(4) 0.0020(3) 0.0083(3) 0.0015(3)
N3 0.0155(4) 0.0169(4) 0.0162(4) 0.0027(3) 0.0091(3) 0.0010(3)

loop_
_atom_type_symbol
_atom_type_description
_atom_type_scat_dispersion_real
_atom_type_scat_dispersion_imag
_atom_type_scat_source
C C 0.0033 0.0016 'International Tables Vol C Tables 4.2.6.8 and 6.1.1.4'
H H 0.0000 0.0000 'International Tables Vol C Tables 4.2.6.8 and 6.1.1.4'
N N 0.0061 0.0033 'International Tables Vol C Tables 4.2.6.8 and 6.1.1.4'
O O 0.0106 0.0060 'International Tables Vol C Tables 4.2.6.8 and 6.1.1.4'
Cu Cu 0.3201 1.2651 'International Tables Vol C Tables 4.2.6.8 and 6.1.1.4'

loop_
_geom_angle_atom_site_label_1
_geom_angle_atom_site_label_2
_geom_angle_atom_site_label_3
_geom_angle
_geom_angle_site_symmetry_1
_geom_angle_site_symmetry_3
N1 Cu1 N1 177.75(5) 2_656 .
N1 Cu1 O6A 78.57(3) 2_656 2_656
N1 Cu1 O6A 99.92(3) . 2_656
N1 Cu1 O6A 99.92(3) 2_656 .
N1 Cu1 O6A 78.57(3) . .
O6A Cu1 O6A 97.69(4) 2_656 .
N1 Cu1 O7A 78.47(3) 2_656 .
N1 Cu1 O7A 103.08(3) . .
O6A Cu1 O7A 156.98(3) 2_656 .
O6A Cu1 O7A 87.80(3) . .
N1 Cu1 O7A 103.08(3) 2_656 2_656
N1 Cu1 O7A 78.47(3) . 2_656
O6A Cu1 O7A 87.80(3) 2_656 2_656
O6A Cu1 O7A 156.98(3) . 2_656
O7A Cu1 O7A 95.85(4) . 2_656
N1 C1 C2 120.65(9) . .
N1 C1 C7 114.05(8) . 2_656
C2 C1 C7 125.27(8) . 2_656
C1 C2 C3 118.67(9) . .
C1 C2 H2 120.1(9) . .
C3 C2 H2 121.3(10) . .
C2 C3 C4 119.89(9) . .
C2 C3 H3 119.8(11) . .
C4 C3 H3 120.3(11) . .
C5 C4 C3 118.42(9) . .
C5 C4 H4 118.5(9) . .
C3 C4 H4 123.1(9) . .
N1 C5 C4 120.71(9) . .
N1 C5 C6 114.52(9) . .
C4 C5 C6 124.77(9) . .
O6B C6 O6A 126.95(9) . .
O6B C6 C5 118.57(9) . .
O6A C6 C5 114.48(8) . .
C6 O6A Cu1 112.48(6) . .
O7B C7 O7A 126.70(9) . .
O7B C7 C1 117.49(9) . 2_656
O7A C7 C1 115.81(8) . 2_656
C7 O7A Cu1 112.00(6) . .
N3 C8 N2 108.12(9) . .
N3 C8 C11 125.93(9) . .
N2 C8 C11 125.93(9) . .
C10 C9 N2 106.66(9) . .
C10 C9 H9 131.1(10) . .
N2 C9 H9 122.2(10) . .
C9 C10 N3 106.98(9) . .
C9 C10 H10 129.6(11) . .
N3 C10 H10 123.4(11) . .
C8 C11 H11A 110.2(11) . .
C8 C11 H11B 110.2(11) . .
H11A C11 H11B 109.8(16) . .
C8 C11 H11C 108.0(10) . .
H11A C11 H11C 107.9(15) . .
H11B C11 H11C 110.8(15) . .
C5 N1 C1 121.64(9) . .
C5 N1 Cu1 119.22(7) . .
C1 N1 Cu1 119.14(7) . .
C8 N2 C9 109.21(9) . .
C8 N2 H2N 123.5(11) . .
C9 N2 H2N 127.1(11) . .
C8 N3 C10 109.04(9) . .
C8 N3 H3N 123.9(12) . .
C10 N3 H3N 127.1(12) . .

loop_
_geom_bond_atom_site_label_1
_geom_bond_atom_site_label_2
_geom_bond_distance
_geom_bond_site_symmetry_2
Cu1 N1 1.9313(9) 2_656
Cu1 N1 1.9313(9) .
Cu1 O6A 2.1878(7) 2_656
Cu1 O6A 2.1878(7) .
Cu1 O7A 2.1976(8) .
Cu1 O7A 2.1976(8) 2_656
C1 N1 1.3426(12) .
C1 C2 1.3883(14) .
C1 C7 1.5191(13) 2_656
C2 C3 1.3954(14) .
C2 H2 0.966(16) .
C3 C4 1.3956(14) .
C3 H3 0.930(18) .
C4 C5 1.3932(14) .
C4 H4 0.943(15) .
C5 N1 1.3405(12) .
C5 C6 1.5222(14) .
C6 O6B 1.2357(12) .
C6 O6A 1.2852(12) .
C7 O7B 1.2528(12) .
C7 O7A 1.2665(12) .
C7 C1 1.5190(13) 2_656
C8 N3 1.3350(13) .
C8 N2 1.3348(12) .
C8 C11 1.4799(14) .
C9 C10 1.3581(15) .
C9 N2 1.3889(13) .
C9 H9 0.923(16) .
C10 N3 1.3882(13) .
C10 H10 0.910(17) .
C11 H11A 0.965(19) .
C11 H11B 0.96(2) .
C11 H11C 0.977(18) .
N2 H2N 0.853(17) .
N3 H3N 0.822(18) .
